data_4088735
loop_
_publ_author_name
'He, Meng'
'Gamer, Michael T.'
'Roesky, Peter W.'

_publ_contact_author
;
      Prof. Dr. Peter W. Roesky
      Karlsruher Institut fuer Technologie (KIT), CS
      Institut fuer Anorganische Chemie (AOC)
      Lehrstuhl fuer Anorganische Funktionsmaterialien
      Engesserstr. 15, Geb. 30.45
      76131 Karlsruhe 
      Bundesrepublik Deutschland
;
_publ_section_title
;
 Homoleptic Chiral Benzamidinate Complexes of the Heavier Alkaline Earth
 Metals and the Divalent Lanthanides
;
_journal_issue 16
_journal_name_full Organometallics
_journal_page_first 2638
_journal_paper_doi 10.1021/acs.organomet.6b00373
_journal_volume 35
_journal_year 2016
_chemical_absolute_configuration rmad
_chemical_formula_moiety 'C54 H62 Eu N4 O2'
_chemical_formula_sum 'C54 H62 Eu N4 O2'
_chemical_formula_weight 951.03
_space_group_crystal_system orthorhombic
_space_group_IT_number 19
_space_group_name_Hall 'P 2ac 2ab'
_space_group_name_H-M_alt 'P 21 21 21'
_atom_sites_solution_hydrogens geom
_atom_sites_solution_primary direct
_audit_creation_date 2016-03-31
_audit_creation_method
;
Olex2 1.2
(compiled 2016.02.19 svn.r3266 for OlexSys, GUI svn.r5155)
;
_cell_angle_alpha 90
_cell_angle_beta 90
_cell_angle_gamma 90
_cell_formula_units_Z 4
_cell_length_a 11.6826(2)
_cell_length_b 19.3775(4)
_cell_length_c 21.5662(6)
_cell_measurement_reflns_used 35028
_cell_measurement_temperature 200
_cell_measurement_theta_max 26.09
_cell_measurement_theta_min 1.89
_cell_volume 4882.15(19)
_computing_cell_refinement 'STOE X-AREA, PLATON (A.L.Spek, 2009)'
_computing_data_collection 'STOE X-AREA'
_computing_data_reduction 'STOE X-RED & LANA, PLATON (A.L.Spek, 2009)'
_computing_molecular_graphics 'Diamond 2/3, Olex2 (Dolomanov et al., 2009)'
_computing_publication_material 'MS Word, Olex2 (Dolomanov et al., 2009)'
_computing_structure_refinement 'SHELXL-2014/7 (Sheldrick, 2015)'
_computing_structure_solution 'SHELXT-2014/7 (Sheldrick, 2015)'
_diffrn_ambient_temperature 200
_diffrn_detector 'image plate (34cm diameter)'
_diffrn_detector_area_resol_mean 6.67
_diffrn_detector_type 'STOE image plate'
_diffrn_measured_fraction_theta_full 1.000
_diffrn_measured_fraction_theta_max 0.999
_diffrn_measurement_device 'two-circle goniometer'
_diffrn_measurement_device_type 'STOE IPDS 2'
_diffrn_measurement_method '\w scans'
_diffrn_radiation_collimation '0.5mm monocapillary'
_diffrn_radiation_monochromator 'plane graphite'
_diffrn_radiation_type MoK\a
_diffrn_radiation_wavelength 0.71073
_diffrn_reflns_av_R_equivalents 0.0462
_diffrn_reflns_av_unetI/netI 0.0294
_diffrn_reflns_Laue_measured_fraction_full 1.000
_diffrn_reflns_Laue_measured_fraction_max 0.999
_diffrn_reflns_limit_h_max 14
_diffrn_reflns_limit_h_min -14
_diffrn_reflns_limit_k_max 23
_diffrn_reflns_limit_k_min -23
_diffrn_reflns_limit_l_max 26
_diffrn_reflns_limit_l_min -26
_diffrn_reflns_number 65958
_diffrn_reflns_point_group_measured_fraction_full 1.000
_diffrn_reflns_point_group_measured_fraction_max 0.998
_diffrn_reflns_theta_full 25.242
_diffrn_reflns_theta_max 26.040
_diffrn_reflns_theta_min 1.413
_diffrn_source 'sealed tube, 12x0.4mm long-fine focus'
_exptl_absorpt_coefficient_mu 1.328
_exptl_absorpt_correction_T_max 0.9044
_exptl_absorpt_correction_T_min 0.6842
_exptl_absorpt_correction_type integration
_exptl_absorpt_process_details 'STOE X-RED & X-SHAPE'
_exptl_crystal_colour yellow
_exptl_crystal_colour_primary yellow
_exptl_crystal_density_diffrn 1.294
_exptl_crystal_description irregular
_exptl_crystal_F_000 1972
_exptl_crystal_size_max 0.337
_exptl_crystal_size_mid 0.213
_exptl_crystal_size_min 0.077
_refine_diff_density_max 0.608
_refine_diff_density_min -0.252
_refine_diff_density_rms 0.057
_refine_ls_abs_structure_details
;
 Flack x determined using 2909 quotients [(I+)-(I-)]/[(I+)+(I-)]
 (Parsons, Flack and Wagner, Acta Cryst. B69 (2013) 249-259).
;
_refine_ls_abs_structure_Flack -0.013(5)
_refine_ls_extinction_method none
_refine_ls_goodness_of_fit_ref 0.923
_refine_ls_hydrogen_treatment constr
_refine_ls_matrix_type full
_refine_ls_number_parameters 611
_refine_ls_number_reflns 9626
_refine_ls_number_restraints 156
_refine_ls_restrained_S_all 0.935
_refine_ls_R_factor_all 0.0447
_refine_ls_R_factor_gt 0.0277
_refine_ls_shift/su_max 0.001
_refine_ls_shift/su_mean 0.000
_refine_ls_structure_factor_coef Fsqd
_refine_ls_weighting_details 'w=1/[\s^2^(Fo^2^)+(0.0381P)^2^] where P=(Fo^2^+2Fc^2^)/3'
_refine_ls_weighting_scheme calc
_refine_ls_wR_factor_gt 0.0585
_refine_ls_wR_factor_ref 0.0624
_reflns_Friedel_coverage 0.803
_reflns_Friedel_fraction_full 1.000
_reflns_Friedel_fraction_max 0.997
_reflns_number_gt 7343
_reflns_number_total 9626
_reflns_threshold_expression 'I > 2\s(I)'
_cod_data_source_file om6b00373_si_002.cif
_cod_data_source_block 4
_cod_database_code 4088735
_shelx_space_group_comment
;
The symmetry employed for this shelxl refinement is uniquely defined
by the following loop, which should always be used as a source of
symmetry information in preference to the above space-group names.
They are only intended as comments.
;
_olex2_refinement_description
;
1. Fixed Uiso
 At 1.2 times of:
  All C(H) groups, All C(H,H) groups, All C(H,H,H,H) groups
 At 1.5 times of:
  All C(H,H,H) groups
2. Uiso/Uaniso restraints and constraints
O2 \\sim C52 \\sim C53B \\sim C54B: within 1.7A with sigma of 0.004 and sigma
for terminal atoms of 0.008
O2 \\sim C52 \\sim C53A \\sim C54A: within 1.7A with sigma of 0.004 and sigma
for terminal atoms of 0.008
C49A \\sim C50 \\sim O1: within 1.7A with sigma of 0.004 and sigma for terminal
atoms of 0.008
C41A \\sim C42B \\sim C43B \\sim C44A \\sim C45A \\sim C46A: within 1.7A with
sigma of 0.004 and sigma for terminal atoms of 0.008
C41B \\sim C42A \\sim C43A \\sim C44B \\sim C45B \\sim C46B: within 1.7A with
sigma of 0.004 and sigma for terminal atoms of 0.008
C33 \\sim C38 \\sim C37 \\sim C36 \\sim C35 \\sim C34: within 1.7A with sigma
of 0.02 and sigma for terminal atoms of 0.04
3. Others
 Fixed Sof: H40A(0.5) H40(0.5) C41B(0.5) C42A(0.5) H42A(0.5) C43A(0.5)
 H43A(0.5) C44B(0.5) H44B(0.5) C45B(0.5) H45B(0.5) C46B(0.5) H46B(0.5)
 H48C(0.5) H48D(0.5) H48A(0.5) H48B(0.5) C49B(0.5) H49A(0.5) H49B(0.5)
 H50C(0.5) H50D(0.5) H50A(0.5) H50B(0.5) C53A(0.5) H53A(0.5) H53B(0.5)
 C54B(0.5) H54A(0.5) H54B(0.5) C53B(0.5) H53C(0.5) H53D(0.5) C49A(0.5)
 H49C(0.5) H49D(0.5) C54A(0.5) H54C(0.5) H54D(0.5) C41A(0.5) C42B(0.5)
 H42B(0.5) C43B(0.5) H43B(0.5) C44A(0.5) H44A(0.5) C45A(0.5) H45A(0.5)
 C46A(0.5) H46A(0.5) H52A(0.5) H52B(0.5) H52C(0.5) H52D(0.5)
4.a Ternary CH refined with riding coordinates:
 C9(H9), C17(H17), C32(H32), C40(H40A), C40(H40)
4.b Secondary CH2 refined with riding coordinates:
 C47(H47A,H47B), C48(H48C,H48D), C48(H48A,H48B), C49B(H49A,H49B), C50(H50C,
 H50D), C50(H50A,H50B), C51(H51A,H51B), C53A(H53A,H53B), C54B(H54A,H54B),
 C53B(H53C,H53D), C49A(H49C,H49D), C54A(H54C,H54D), C52(H52A,H52B), C52(H52C,
 H52D)
4.c Aromatic/amide H refined with riding coordinates:
 C11(H11), C12(H12), C13(H13), C14(H14), C15(H15), C7(H7), C6(H6), C5(H5),
 C4(H4), C3(H3), C19(H19), C20(H20), C21(H21), C22(H22), C23(H23), C38(H38),
 C37(H37), C36(H36), C35(H35), C34(H34), C30(H30), C29(H29), C28(H28), C27(H27),
  C26(H26), C42A(H42A), C43A(H43A), C44B(H44B), C45B(H45B), C46B(H46B),
 C42B(H42B), C43B(H43B), C44A(H44A), C45A(H45A), C46A(H46A)
4.d Fitted hexagon refined as free rotating group:
 C41B(C42A,C43A,C44B,C45B,C46B), C41A(C42B,C43B,C44A,C45A,C46A)
4.e Idealised Me refined as rotating group:
 C8(H8A,H8B,H8C), C16(H16A,H16B,H16C), C31(H31A,H31B,H31C), C39(H39A,H39B,H39C)
;
_shelx_shelxl_version_number 2014/7
_olex2_submission_special_instructions 'No special instructions were received'

loop_
_space_group_symop_operation_xyz
'x, y, z'
'-x+1/2, -y, z+1/2'
'x+1/2, -y+1/2, -z'
'-x, y+1/2, -z+1/2'

loop_
_atom_site_label
_atom_site_type_symbol
_atom_site_fract_x
_atom_site_fract_y
_atom_site_fract_z
_atom_site_U_iso_or_equiv
_atom_site_adp_type
_atom_site_occupancy
_atom_site_site_symmetry_order
_atom_site_calc_flag
_atom_site_refinement_flags_posn
_atom_site_refinement_flags_adp
_atom_site_refinement_flags_occupancy
_atom_site_disorder_assembly
_atom_site_disorder_group
Eu1 Eu -0.49944(3) -0.00587(2) -0.08299(2) 0.04153(7) Uani 1 1 d . . . . .
O1 O -0.5145(5) -0.0481(2) -0.19710(16) 0.0778(12) Uani 1 1 d . U . . .
O2 O -0.2926(4) -0.0515(2) -0.1042(2) 0.0718(11) Uani 1 1 d . U . . .
N1 N -0.5887(4) -0.10770(19) -0.02279(18) 0.0453(9) Uani 1 1 d . . . . .
N2 N -0.4846(5) -0.03024(18) 0.03373(17) 0.0490(11) Uani 1 1 d . . . . .
N3 N -0.6626(3) 0.0748(2) -0.11447(19) 0.0447(9) Uani 1 1 d . . . . .
N4 N -0.4881(5) 0.12559(17) -0.10104(17) 0.0447(9) Uani 1 1 d . . . . .
C10 C -0.5751(5) -0.2305(3) -0.0558(2) 0.0485(14) Uani 1 1 d . . . . .
C11 C -0.6154(6) -0.2969(3) -0.0582(4) 0.077(2) Uani 1 1 d . . . . .
H11 H -0.6887 -0.3062 -0.0435 0.093 Uiso 1 1 calc R . . . .
C12 C -0.5507(8) -0.3501(4) -0.0816(5) 0.100(3) Uani 1 1 d . . . . .
H12 H -0.5804 -0.3946 -0.0823 0.119 Uiso 1 1 calc R . . . .
C13 C -0.4421(9) -0.3381(4) -0.1040(4) 0.087(3) Uani 1 1 d . . . . .
H13 H -0.3991 -0.3735 -0.1215 0.104 Uiso 1 1 calc R . . . .
C14 C -0.3996(6) -0.2729(3) -0.0999(3) 0.0738(18) Uani 1 1 d . . . . .
H14 H -0.3253 -0.2642 -0.1132 0.089 Uiso 1 1 calc R . . . .
C15 C -0.4645(5) -0.2192(3) -0.0765(3) 0.0599(16) Uani 1 1 d . . . . .
H15 H -0.4335 -0.1750 -0.0747 0.072 Uiso 1 1 calc R . . . .
C9 C -0.6489(5) -0.1727(2) -0.0287(2) 0.0488(12) Uani 1 1 d . . . . .
H9 H -0.6741 -0.1869 0.0127 0.059 Uiso 1 1 calc R . . . .
C8 C -0.7559(5) -0.1613(3) -0.0689(3) 0.0665(17) Uani 1 1 d . . . . .
H8A H -0.8026 -0.1259 -0.0507 0.100 Uiso 1 1 calc GR . . . .
H8B H -0.7988 -0.2034 -0.0713 0.100 Uiso 1 1 calc GR . . . .
H8C H -0.7331 -0.1474 -0.1098 0.100 Uiso 1 1 calc GR . . . .
C1 C -0.5451(4) -0.0882(2) 0.0319(2) 0.0427(11) Uani 1 1 d . . . . .
C2 C -0.5613(4) -0.1316(2) 0.0901(2) 0.0434(11) Uani 1 1 d . . . . .
C7 C -0.4981(7) -0.1911(2) 0.0982(2) 0.0531(10) Uani 1 1 d . . . . .
H7 H -0.4492 -0.2060 0.0668 0.064 Uiso 1 1 calc R . . . .
C6 C -0.5066(8) -0.2287(3) 0.1521(2) 0.0655(13) Uani 1 1 d . . . . .
H6 H -0.4626 -0.2683 0.1572 0.079 Uiso 1 1 calc R . . . .
C5 C -0.5793(6) -0.2083(4) 0.1982(3) 0.0740(19) Uani 1 1 d . . . . .
H5 H -0.5849 -0.2338 0.2346 0.089 Uiso 1 1 calc R . . . .
C4 C -0.6441(6) -0.1495(4) 0.1902(3) 0.0715(18) Uani 1 1 d . . . . .
H4 H -0.6937 -0.1354 0.2214 0.086 Uiso 1 1 calc R . . . .
C3 C -0.6361(5) -0.1110(3) 0.1357(3) 0.0597(14) Uani 1 1 d . . . . .
H3 H -0.6808 -0.0717 0.1304 0.072 Uiso 1 1 calc R . . . .
C17 C -0.4391(4) -0.0048(2) 0.0928(2) 0.0492(11) Uani 1 1 d . . . . .
H17 H -0.4470 -0.0416 0.1237 0.059 Uiso 1 1 calc R . . . .
C16 C -0.3122(5) 0.0115(3) 0.0855(3) 0.0663(14) Uani 1 1 d . . . . .
H16A H -0.2713 -0.0301 0.0758 0.099 Uiso 1 1 calc GR . . . .
H16B H -0.2834 0.0304 0.1236 0.099 Uiso 1 1 calc GR . . . .
H16C H -0.3021 0.0443 0.0527 0.099 Uiso 1 1 calc GR . . . .
C18 C -0.5020(7) 0.05847(19) 0.11647(19) 0.0475(9) Uani 1 1 d . . . . .
C19 C -0.5245(5) 0.0663(3) 0.1790(3) 0.0632(18) Uani 1 1 d . . . . .
H19 H -0.5033 0.0317 0.2065 0.076 Uiso 1 1 calc R . . . .
C20 C -0.5787(7) 0.1256(4) 0.2014(3) 0.085(2) Uani 1 1 d . . . . .
H20 H -0.5953 0.1295 0.2434 0.102 Uiso 1 1 calc R . . . .
C21 C -0.6073(6) 0.1779(4) 0.1618(4) 0.089(2) Uani 1 1 d . . . . .
H21 H -0.6405 0.2181 0.1770 0.107 Uiso 1 1 calc R . . . .
C22 C -0.5869(7) 0.1706(4) 0.0998(4) 0.088(2) Uani 1 1 d . . . . .
H22 H -0.6079 0.2058 0.0728 0.106 Uiso 1 1 calc R . . . .
C23 C -0.5354(5) 0.1114(3) 0.0763(3) 0.0654(17) Uani 1 1 d . . . . .
H23 H -0.5231 0.1071 0.0339 0.078 Uiso 1 1 calc R . . . .
C33 C -0.8566(4) 0.0842(3) -0.0694(2) 0.0494(12) Uani 1 1 d . U . . .
C38 C -0.8326(6) 0.0447(4) -0.0183(3) 0.087(2) Uani 1 1 d . U . . .
H38 H -0.7693 0.0156 -0.0186 0.104 Uiso 1 1 calc R . . . .
C37 C -0.9012(8) 0.0478(5) 0.0336(4) 0.119(3) Uani 1 1 d . U . . .
H37 H -0.8842 0.0201 0.0676 0.143 Uiso 1 1 calc R . . . .
C36 C -0.9937(9) 0.0907(4) 0.0360(3) 0.098(2) Uani 1 1 d . U . . .
H36 H -1.0388 0.0926 0.0715 0.117 Uiso 1 1 calc R . . . .
C35 C -1.0191(6) 0.1304(4) -0.0134(3) 0.080(2) Uani 1 1 d . U . . .
H35 H -1.0817 0.1600 -0.0123 0.095 Uiso 1 1 calc R . . . .
C34 C -0.9508(5) 0.1266(3) -0.0662(3) 0.0647(16) Uani 1 1 d . U . . .
H34 H -0.9695 0.1536 -0.1004 0.078 Uiso 1 1 calc R . . . .
C32 C -0.7854(4) 0.0782(2) -0.1276(2) 0.0441(11) Uani 1 1 d . . . . .
H32 H -0.7995 0.1193 -0.1530 0.053 Uiso 1 1 calc R . . . .
C31 C -0.8196(4) 0.0151(3) -0.1652(3) 0.0580(13) Uani 1 1 d . . . . .
H31A H -0.7780 0.0146 -0.2036 0.087 Uiso 1 1 calc GR . . . .
H31B H -0.9002 0.0166 -0.1737 0.087 Uiso 1 1 calc GR . . . .
H31C H -0.8022 -0.0260 -0.1421 0.087 Uiso 1 1 calc GR . . . .
C24 C -0.5975(4) 0.1311(2) -0.1180(2) 0.0398(10) Uani 1 1 d . . . . .
C25 C -0.6478(4) 0.1980(3) -0.1406(2) 0.0407(11) Uani 1 1 d . . . . .
C30 C -0.6416(5) 0.2163(3) -0.2024(3) 0.0464(13) Uani 1 1 d . . . . .
H30 H -0.6049 0.1875 -0.2306 0.056 Uiso 1 1 calc R . . . .
C29 C -0.6902(5) 0.2776(3) -0.2225(3) 0.0578(14) Uani 1 1 d . . . . .
H29 H -0.6837 0.2901 -0.2640 0.069 Uiso 1 1 calc R . . . .
C28 C -0.7478(5) 0.3202(3) -0.1823(3) 0.0613(15) Uani 1 1 d . . . . .
H28 H -0.7823 0.3605 -0.1965 0.074 Uiso 1 1 calc R . . . .
C27 C -0.7535(5) 0.3023(3) -0.1205(3) 0.0612(15) Uani 1 1 d . . . . .
H27 H -0.7908 0.3312 -0.0926 0.073 Uiso 1 1 calc R . . . .
C26 C -0.7041(4) 0.2418(3) -0.0995(2) 0.0518(12) Uani 1 1 d . . . . .
H26 H -0.7086 0.2302 -0.0577 0.062 Uiso 1 1 calc R . . . .
C40 C -0.4092(4) 0.1839(3) -0.1101(2) 0.0459(11) Uani 1 1 d . . . . .
H40A H -0.4553 0.2246 -0.1202 0.055 Uiso 0.5 1 calc R . P A 2
H40 H -0.4537 0.2248 -0.1217 0.055 Uiso 0.5 1 calc R . P B 1
C39 C -0.3470(6) 0.1984(4) -0.0491(3) 0.0714(18) Uani 1 1 d . . . . .
H39A H -0.4013 0.2131 -0.0184 0.107 Uiso 1 1 calc GR . . . .
H39B H -0.2911 0.2340 -0.0554 0.107 Uiso 1 1 calc GR . . . .
H39C H -0.3095 0.1571 -0.0351 0.107 Uiso 1 1 calc GR . . . .
C41B C -0.3321(11) 0.1702(6) -0.1636(4) 0.051(3) Uani 0.5 1 d . U P C 2
C42A C -0.3523(10) 0.2097(5) -0.2163(5) 0.057(3) Uani 0.5 1 d G U P C 2
H42A H -0.4062 0.2450 -0.2152 0.068 Uiso 0.5 1 calc R . P C 2
C43A C -0.2919(10) 0.1966(5) -0.2705(4) 0.067(3) Uani 0.5 1 d G U P C 2
H43A H -0.3054 0.2231 -0.3057 0.080 Uiso 0.5 1 calc R . P C 2
C44B C -0.2113(9) 0.1438(5) -0.2722(4) 0.070(3) Uani 0.5 1 d G U P C 2
H44B H -0.1709 0.1350 -0.3085 0.084 Uiso 0.5 1 calc R . P C 2
C45B C -0.1911(9) 0.1043(5) -0.2195(5) 0.070(3) Uani 0.5 1 d G U P C 2
H45B H -0.1372 0.0690 -0.2206 0.084 Uiso 0.5 1 calc R . P C 2
C46B C -0.2515(10) 0.1174(6) -0.1653(4) 0.062(3) Uani 0.5 1 d G U P C 2
H46B H -0.2379 0.0909 -0.1301 0.074 Uiso 0.5 1 calc R . P C 2
C47 C -0.5671(6) -0.1055(4) -0.2263(3) 0.0743(18) Uani 1 1 d . . . . .
H47A H -0.6455 -0.1104 -0.2121 0.089 Uiso 1 1 calc R . . . .
H47B H -0.5259 -0.1475 -0.2165 0.089 Uiso 1 1 calc R . . . .
C48 C -0.5647(8) -0.0924(4) -0.2947(3) 0.096(2) Uani 1 1 d . . . . .
H48C H -0.4950 -0.1101 -0.3133 0.115 Uiso 0.5 1 calc R . P D 2
H48D H -0.6302 -0.1131 -0.3152 0.115 Uiso 0.5 1 calc R . P D 2
H48A H -0.6415 -0.0856 -0.3107 0.115 Uiso 0.5 1 calc R . P E 1
H48B H -0.5297 -0.1309 -0.3164 0.115 Uiso 0.5 1 calc R . P E 1
C49B C -0.5691(18) -0.0175(10) -0.2974(7) 0.096(6) Uani 0.5 1 d . . P F 2
H49A H -0.6475 -0.0013 -0.2946 0.115 Uiso 0.5 1 calc R . P F 2
H49B H -0.5360 -0.0008 -0.3359 0.115 Uiso 0.5 1 calc R . P F 2
C50 C -0.4997(9) 0.0067(3) -0.2423(2) 0.0886(14) Uani 1 1 d . U . . .
H50C H -0.4197 0.0122 -0.2532 0.106 Uiso 0.5 1 calc R . P F 2
H50D H -0.5286 0.0502 -0.2264 0.106 Uiso 0.5 1 calc R . P F 2
H50A H -0.5641 0.0382 -0.2410 0.106 Uiso 0.5 1 calc R . P F 1
H50B H -0.4302 0.0324 -0.2338 0.106 Uiso 0.5 1 calc R . P F 1
C51 C -0.2487(6) -0.0742(5) -0.1626(4) 0.097(3) Uani 1 1 d . . . . .
H51A H -0.2548 -0.0377 -0.1931 0.116 Uiso 1 1 calc R . . . .
H51B H -0.2915 -0.1139 -0.1773 0.116 Uiso 1 1 calc R . . . .
C53A C -0.1214(15) -0.1132(10) -0.0869(9) 0.099(3) Uani 0.5 1 d . U P G 1
H53A H -0.0487 -0.0995 -0.0690 0.119 Uiso 0.5 1 calc R . P G 1
H53B H -0.1314 -0.1625 -0.0819 0.119 Uiso 0.5 1 calc R . P G 1
C54B C -0.1990(15) -0.0472(9) -0.0605(9) 0.083(2) Uani 0.5 1 d . U P G 2
H54A H -0.2135 -0.0766 -0.0250 0.099 Uiso 0.5 1 calc R . P G 2
H54B H -0.1895 -0.0001 -0.0461 0.099 Uiso 0.5 1 calc R . P G 2
C53B C -0.0957(14) -0.0705(10) -0.0940(8) 0.095(3) Uani 0.5 1 d . U P G 2
H53C H -0.0413 -0.0328 -0.0975 0.114 Uiso 0.5 1 calc R . P G 2
H53D H -0.0593 -0.1080 -0.0717 0.114 Uiso 0.5 1 calc R . P G 2
C49A C -0.493(2) -0.0266(8) -0.3023(6) 0.087(3) Uani 0.5 1 d . U P F 1
H49C H -0.4139 -0.0378 -0.3126 0.105 Uiso 0.5 1 calc R . P F 1
H49D H -0.5239 0.0028 -0.3345 0.105 Uiso 0.5 1 calc R . P F 1
C54A C -0.2188(17) -0.0738(10) -0.0588(10) 0.089(3) Uani 0.5 1 d . U P G 1
H54C H -0.2595 -0.1032 -0.0299 0.107 Uiso 0.5 1 calc R . P G 1
H54D H -0.1893 -0.0345 -0.0361 0.107 Uiso 0.5 1 calc R . P G 1
C41A C -0.3238(11) 0.1676(7) -0.1624(5) 0.061(3) Uani 0.5 1 d . U P C 1
C42B C -0.3403(10) 0.1893(6) -0.2232(6) 0.067(3) Uani 0.5 1 d G U P C 1
H42B H -0.4024 0.2172 -0.2331 0.081 Uiso 0.5 1 calc R . P C 1
C43B C -0.2639(10) 0.1692(6) -0.2692(4) 0.073(3) Uani 0.5 1 d G U P C 1
H43B H -0.2749 0.1838 -0.3099 0.087 Uiso 0.5 1 calc R . P C 1
C44A C -0.1710(8) 0.1275(6) -0.2545(4) 0.072(3) Uani 0.5 1 d G U P C 1
H44A H -0.1199 0.1141 -0.2853 0.087 Uiso 0.5 1 calc R . P C 1
C45A C -0.1545(9) 0.1058(5) -0.1937(5) 0.074(3) Uani 0.5 1 d G U P C 1
H45A H -0.0924 0.0779 -0.1838 0.089 Uiso 0.5 1 calc R . P C 1
C46A C -0.2309(11) 0.1258(7) -0.1477(4) 0.069(3) Uani 0.5 1 d G U P C 1
H46A H -0.2199 0.1113 -0.1070 0.083 Uiso 0.5 1 calc R . P C 1
C52 C -0.1293(7) -0.0927(5) -0.1530(4) 0.106(2) Uani 1 1 d . U . . .
H52A H -0.0798 -0.0536 -0.1615 0.127 Uiso 0.5 1 calc R . P G 1
H52B H -0.1075 -0.1307 -0.1798 0.127 Uiso 0.5 1 calc R . P G 1
H52C H -0.1200 -0.1423 -0.1564 0.127 Uiso 0.5 1 calc R . P G 2
H52D H -0.0820 -0.0709 -0.1844 0.127 Uiso 0.5 1 calc R . P G 2

loop_
_atom_site_aniso_label
_atom_site_aniso_U_11
_atom_site_aniso_U_22
_atom_site_aniso_U_33
_atom_site_aniso_U_23
_atom_site_aniso_U_13
_atom_site_aniso_U_12
Eu1 0.04214(10) 0.04187(10) 0.04057(9) 0.00332(9) -0.00104(18) -0.0001(2)
O1 0.110(3) 0.077(2) 0.0465(18) -0.0048(15) -0.004(3) 0.002(3)
O2 0.052(2) 0.088(3) 0.075(3) -0.014(2) 0.0068(19) 0.009(2)
N1 0.053(3) 0.042(2) 0.040(2) -0.0007(17) -0.0024(19) -0.0097(18)
N2 0.063(3) 0.0398(17) 0.0442(19) 0.0000(14) -0.008(2) -0.007(2)
N3 0.035(2) 0.047(2) 0.051(2) 0.0085(18) -0.0017(19) -0.0032(17)
N4 0.036(3) 0.0470(17) 0.051(2) 0.0078(14) -0.002(2) -0.002(2)
C10 0.058(4) 0.048(3) 0.040(3) 0.006(2) -0.006(3) -0.007(3)
C11 0.067(4) 0.054(4) 0.111(6) -0.012(4) 0.017(4) -0.014(3)
C12 0.087(5) 0.050(4) 0.162(9) -0.022(5) 0.015(6) -0.011(3)
C13 0.101(6) 0.062(5) 0.098(6) -0.023(4) 0.016(5) 0.005(4)
C14 0.071(4) 0.067(4) 0.083(5) 0.005(3) 0.020(4) -0.001(3)
C15 0.066(4) 0.044(3) 0.070(4) 0.002(3) 0.008(3) -0.004(2)
C9 0.055(3) 0.046(3) 0.046(3) 0.004(2) -0.003(2) -0.010(2)
C8 0.055(4) 0.060(3) 0.084(5) 0.006(3) -0.015(3) -0.009(3)
C1 0.049(3) 0.039(2) 0.040(3) 0.000(2) 0.000(2) 0.0052(19)
C2 0.045(3) 0.043(2) 0.042(3) 0.000(2) -0.001(2) -0.0070(19)
C7 0.056(3) 0.049(2) 0.054(3) 0.0073(17) 0.002(5) -0.001(5)
C6 0.066(3) 0.063(3) 0.068(3) 0.018(2) -0.006(5) -0.007(5)
C5 0.080(5) 0.087(5) 0.055(4) 0.026(3) -0.009(3) -0.024(4)
C4 0.072(4) 0.094(5) 0.049(4) -0.004(3) 0.013(3) -0.017(4)
C3 0.062(4) 0.060(3) 0.057(3) -0.004(3) 0.005(3) -0.003(3)
C17 0.065(3) 0.039(2) 0.044(3) 0.004(2) -0.013(2) -0.003(2)
C16 0.057(3) 0.066(3) 0.076(4) -0.024(3) -0.012(3) 0.011(3)
C18 0.044(2) 0.047(2) 0.051(2) -0.0009(17) -0.001(4) -0.010(4)
C19 0.068(5) 0.071(3) 0.050(3) -0.004(2) -0.003(3) -0.003(3)
C20 0.079(5) 0.110(6) 0.065(4) -0.029(4) 0.006(4) 0.008(4)
C21 0.073(5) 0.096(5) 0.100(6) -0.028(5) 0.000(4) 0.032(4)
C22 0.097(6) 0.074(4) 0.095(6) 0.000(4) -0.009(4) 0.034(4)
C23 0.075(5) 0.061(3) 0.060(3) 0.001(3) 0.003(3) 0.012(2)
C33 0.041(3) 0.055(3) 0.052(3) 0.002(2) -0.006(2) -0.003(2)
C38 0.069(4) 0.128(6) 0.063(4) 0.029(4) 0.012(3) 0.033(4)
C37 0.103(6) 0.185(8) 0.068(5) 0.045(5) 0.021(4) 0.040(6)
C36 0.072(4) 0.159(6) 0.062(3) 0.004(4) 0.018(5) 0.021(7)
C35 0.045(5) 0.106(4) 0.087(4) -0.008(3) 0.008(3) 0.013(3)
C34 0.050(3) 0.081(4) 0.063(4) 0.008(3) 0.001(3) 0.011(3)
C32 0.038(3) 0.042(2) 0.053(3) 0.008(2) -0.005(2) -0.002(2)
C31 0.046(3) 0.067(3) 0.061(3) -0.005(3) -0.004(2) -0.003(3)
C24 0.042(3) 0.044(3) 0.033(2) 0.0015(19) 0.000(2) 0.000(2)
C25 0.033(2) 0.049(3) 0.040(3) 0.003(2) -0.006(2) -0.003(2)
C30 0.048(3) 0.050(3) 0.041(3) -0.003(2) -0.001(2) 0.001(2)
C29 0.066(4) 0.058(3) 0.049(3) 0.012(3) -0.012(3) 0.000(3)
C28 0.063(4) 0.045(3) 0.076(4) 0.005(3) -0.016(3) 0.008(2)
C27 0.059(4) 0.055(3) 0.069(4) -0.006(3) 0.007(3) 0.011(3)
C26 0.058(3) 0.052(3) 0.045(3) -0.001(2) 0.003(2) 0.002(2)
C40 0.041(3) 0.045(3) 0.052(3) 0.003(2) -0.004(2) -0.006(2)
C39 0.065(4) 0.088(4) 0.062(4) 0.002(3) 0.000(3) -0.027(3)
C41B 0.052(5) 0.047(5) 0.052(5) 0.006(4) 0.005(5) -0.012(4)
C42A 0.064(6) 0.055(5) 0.051(5) 0.003(4) 0.008(4) -0.007(5)
C43A 0.074(6) 0.066(5) 0.060(5) 0.005(4) 0.013(5) -0.002(4)
C44B 0.074(6) 0.069(5) 0.066(5) 0.002(4) 0.017(5) 0.005(5)
C45B 0.076(6) 0.066(5) 0.068(5) 0.001(4) 0.014(5) -0.001(4)
C46B 0.065(6) 0.057(5) 0.062(5) 0.004(4) 0.009(5) -0.007(4)
C47 0.079(5) 0.081(4) 0.062(4) -0.004(3) -0.002(3) 0.002(3)
C48 0.121(7) 0.110(6) 0.057(4) -0.008(4) -0.010(4) -0.017(5)
C49B 0.130(15) 0.110(13) 0.049(7) 0.003(8) 0.007(9) 0.053(11)
C50 0.124(4) 0.085(3) 0.056(2) -0.002(2) 0.001(5) -0.001(5)
C51 0.078(5) 0.106(6) 0.107(6) -0.041(5) 0.017(5) 0.002(4)
C53A 0.072(5) 0.121(5) 0.103(5) -0.007(5) 0.011(5) 0.026(5)
C54B 0.062(4) 0.099(5) 0.087(5) -0.012(5) 0.003(4) 0.007(4)
C53B 0.066(5) 0.115(5) 0.103(5) -0.011(5) 0.005(5) 0.012(5)
C49A 0.125(6) 0.084(5) 0.053(5) -0.004(4) 0.004(6) -0.003(7)
C54A 0.066(5) 0.110(5) 0.090(5) -0.010(5) 0.008(4) 0.018(4)
C41A 0.055(6) 0.064(5) 0.063(5) -0.005(5) 0.009(5) -0.007(5)
C42B 0.063(5) 0.074(6) 0.064(5) -0.003(5) 0.010(5) 0.000(5)
C43B 0.071(6) 0.077(6) 0.070(5) -0.002(5) 0.015(5) 0.005(5)
C44A 0.072(5) 0.073(5) 0.071(5) -0.005(5) 0.017(5) 0.004(4)
C45A 0.072(6) 0.074(5) 0.076(5) -0.011(5) 0.013(5) 0.003(4)
C46A 0.066(6) 0.070(5) 0.070(5) -0.012(5) 0.012(5) -0.001(5)
C52 0.078(4) 0.129(5) 0.112(4) -0.009(4) 0.014(4) 0.023(4)

loop_
_atom_type_symbol
_atom_type_description
_atom_type_scat_dispersion_real
_atom_type_scat_dispersion_imag
_atom_type_scat_source
C C 0.0033 0.0016 'International Tables Vol C Tables 4.2.6.8 and 6.1.1.4'
H H 0.0000 0.0000 'International Tables Vol C Tables 4.2.6.8 and 6.1.1.4'
Eu Eu -0.1578 3.6682 'International Tables Vol C Tables 4.2.6.8 and 6.1.1.4'
N N 0.0061 0.0033 'International Tables Vol C Tables 4.2.6.8 and 6.1.1.4'
O O 0.0106 0.0060 'International Tables Vol C Tables 4.2.6.8 and 6.1.1.4'

loop_
_geom_angle_atom_site_label_1
_geom_angle_atom_site_label_2
_geom_angle_atom_site_label_3
_geom_angle
O1 Eu1 O2 77.91(16)
O1 Eu1 C1 127.10(13)
O1 Eu1 C24 90.85(13)
O2 Eu1 C1 97.43(14)
O2 Eu1 C24 127.65(14)
N1 Eu1 O1 102.00(13)
N1 Eu1 O2 101.70(14)
N1 Eu1 C1 26.46(12)
N1 Eu1 C24 130.63(14)
N2 Eu1 O1 151.04(12)
N2 Eu1 O2 92.68(16)
N2 Eu1 N1 52.67(13)
N2 Eu1 N4 109.03(11)
N2 Eu1 C1 26.21(13)
N2 Eu1 C24 115.91(13)
N3 Eu1 O1 83.74(15)
N3 Eu1 O2 148.18(14)
N3 Eu1 N1 107.45(13)
N3 Eu1 N2 115.03(15)
N3 Eu1 N4 52.74(15)
N3 Eu1 C1 114.36(13)
N3 Eu1 C24 26.37(13)
N4 Eu1 O1 99.89(12)
N4 Eu1 O2 105.07(16)
N4 Eu1 N1 148.33(14)
N4 Eu1 C1 131.30(12)
N4 Eu1 C24 26.43(14)
C24 Eu1 C1 127.88(12)
C47 O1 Eu1 134.2(4)
C47 O1 C50 109.1(5)
C50 O1 Eu1 113.4(3)
C51 O2 Eu1 126.2(4)
C51 O2 C54B 108.7(9)
C54B O2 Eu1 124.5(8)
C54A O2 Eu1 124.2(9)
C54A O2 C51 107.7(9)
C9 N1 Eu1 144.8(3)
C1 N1 Eu1 94.3(3)
C1 N1 C9 120.5(4)
C1 N2 Eu1 95.2(3)
C1 N2 C17 120.2(4)
C17 N2 Eu1 144.6(3)
C32 N3 Eu1 144.1(3)
C24 N3 Eu1 95.2(3)
C24 N3 C32 120.8(4)
C24 N4 Eu1 94.1(3)
C24 N4 C40 120.2(4)
C40 N4 Eu1 144.1(4)
C11 C10 C15 117.2(6)
C11 C10 C9 120.5(5)
C15 C10 C9 122.3(5)
C10 C11 H11 119.1
C10 C11 C12 121.9(7)
C12 C11 H11 119.1
C11 C12 H12 119.7
C11 C12 C13 120.6(8)
C13 C12 H12 119.7
C12 C13 H13 121.0
C14 C13 C12 118.0(9)
C14 C13 H13 121.0
C13 C14 H14 119.2
C13 C14 C15 121.5(7)
C15 C14 H14 119.2
C10 C15 H15 119.7
C14 C15 C10 120.7(6)
C14 C15 H15 119.7
N1 C9 C10 113.3(4)
N1 C9 H9 108.1
N1 C9 C8 108.7(4)
C10 C9 H9 108.1
C10 C9 C8 110.4(5)
C8 C9 H9 108.1
C9 C8 H8A 109.5
C9 C8 H8B 109.5
C9 C8 H8C 109.5
H8A C8 H8B 109.5
H8A C8 H8C 109.5
H8B C8 H8C 109.5
N1 C1 Eu1 59.3(2)
N1 C1 C2 121.6(4)
N2 C1 Eu1 58.6(2)
N2 C1 N1 117.8(4)
N2 C1 C2 120.6(4)
C2 C1 Eu1 176.7(3)
C7 C2 C1 119.9(5)
C3 C2 C1 120.6(4)
C3 C2 C7 119.4(5)
C2 C7 H7 119.6
C6 C7 C2 120.7(6)
C6 C7 H7 119.6
C7 C6 H6 119.8
C5 C6 C7 120.5(6)
C5 C6 H6 119.8
C6 C5 H5 120.3
C6 C5 C4 119.3(6)
C4 C5 H5 120.3
C5 C4 H4 119.7
C5 C4 C3 120.7(6)
C3 C4 H4 119.7
C2 C3 C4 119.4(6)
C2 C3 H3 120.3
C4 C3 H3 120.3
N2 C17 H17 108.2
N2 C17 C16 109.5(4)
N2 C17 C18 112.8(4)
C16 C17 H17 108.2
C18 C17 H17 108.2
C18 C17 C16 109.7(4)
C17 C16 H16A 109.5
C17 C16 H16B 109.5
C17 C16 H16C 109.5
H16A C16 H16B 109.5
H16A C16 H16C 109.5
H16B C16 H16C 109.5
C19 C18 C17 120.6(4)
C19 C18 C23 118.0(5)
C23 C18 C17 121.3(4)
C18 C19 H19 119.5
C18 C19 C20 121.0(6)
C20 C19 H19 119.5
C19 C20 H20 119.8
C21 C20 C19 120.3(6)
C21 C20 H20 119.8
C20 C21 H21 120.3
C20 C21 C22 119.4(7)
C22 C21 H21 120.3
C21 C22 H22 119.4
C21 C22 C23 121.2(7)
C23 C22 H22 119.4
C18 C23 H23 120.0
C22 C23 C18 120.1(6)
C22 C23 H23 120.0
C38 C33 C34 117.2(6)
C38 C33 C32 120.8(5)
C34 C33 C32 121.9(5)
C33 C38 H38 119.7
C33 C38 C37 120.7(7)
C37 C38 H38 119.7
C38 C37 H37 119.4
C36 C37 C38 121.2(7)
C36 C37 H37 119.4
C37 C36 H36 120.3
C35 C36 C37 119.5(7)
C35 C36 H36 120.3
C36 C35 H35 120.3
C36 C35 C34 119.4(7)
C34 C35 H35 120.3
C33 C34 C35 122.1(6)
C33 C34 H34 119.0
C35 C34 H34 119.0
N3 C32 C33 112.5(4)
N3 C32 H32 108.1
N3 C32 C31 108.9(4)
C33 C32 H32 108.1
C33 C32 C31 111.1(4)
C31 C32 H32 108.1
C32 C31 H31A 109.5
C32 C31 H31B 109.5
C32 C31 H31C 109.5
H31A C31 H31B 109.5
H31A C31 H31C 109.5
H31B C31 H31C 109.5
N3 C24 Eu1 58.5(2)
N3 C24 N4 117.8(4)
N3 C24 C25 120.1(4)
N4 C24 Eu1 59.5(2)
N4 C24 C25 122.2(4)
C25 C24 Eu1 175.6(3)
C30 C25 C24 120.9(5)
C30 C25 C26 118.9(5)
C26 C25 C24 120.2(4)
C25 C30 H30 120.0
C25 C30 C29 120.1(5)
C29 C30 H30 120.0
C30 C29 H29 119.4
C28 C29 C30 121.2(5)
C28 C29 H29 119.4
C29 C28 H28 120.6
C29 C28 C27 118.9(5)
C27 C28 H28 120.6
C28 C27 H27 119.7
C28 C27 C26 120.6(5)
C26 C27 H27 119.7
C25 C26 H26 119.8
C27 C26 C25 120.3(5)
C27 C26 H26 119.8
N4 C40 H40A 107.7
N4 C40 H40 108.8
N4 C40 C39 108.9(4)
N4 C40 C41B 110.2(6)
N4 C40 C41A 110.2(7)
C39 C40 H40A 107.7
C39 C40 H40 108.8
C39 C40 C41A 111.1(7)
C41B C40 H40A 107.7
C41B C40 C39 114.4(7)
C41A C40 H40 108.8
C40 C39 H39A 109.5
C40 C39 H39B 109.5
C40 C39 H39C 109.5
H39A C39 H39B 109.5
H39A C39 H39C 109.5
H39B C39 H39C 109.5
C42A C41B C40 115.6(8)
C42A C41B C46B 120.0
C46B C41B C40 124.2(8)
C41B C42A H42A 120.0
C43A C42A C41B 120.0
C43A C42A H42A 120.0
C42A C43A H43A 120.0
C42A C43A C44B 120.0
C44B C43A H43A 120.0
C43A C44B H44B 120.0
C45B C44B C43A 120.0
C45B C44B H44B 120.0
C44B C45B H45B 120.0
C46B C45B C44B 120.0
C46B C45B H45B 120.0
C41B C46B H46B 120.0
C45B C46B C41B 120.0
C45B C46B H46B 120.0
O1 C47 H47A 110.3
O1 C47 H47B 110.3
O1 C47 C48 107.3(6)
H47A C47 H47B 108.5
C48 C47 H47A 110.3
C48 C47 H47B 110.3
C47 C48 H48C 111.4
C47 C48 H48D 111.4
C47 C48 H48A 110.8
C47 C48 H48B 110.8
C47 C48 C49A 104.8(7)
H48C C48 H48D 109.2
H48A C48 H48B 108.9
C49B C48 C47 102.0(8)
C49B C48 H48C 111.4
C49B C48 H48D 111.4
C49A C48 H48A 110.8
C49A C48 H48B 110.8
C48 C49B H49A 110.8
C48 C49B H49B 110.8
C48 C49B C50 105.0(10)
H49A C49B H49B 108.8
C50 C49B H49A 110.8
C50 C49B H49B 110.8
O1 C50 C49B 103.7(9)
O1 C50 H50C 111.0
O1 C50 H50D 111.0
O1 C50 H50A 110.5
O1 C50 H50B 110.5
C49B C50 H50C 111.0
C49B C50 H50D 111.0
H50C C50 H50D 109.0
H50A C50 H50B 108.7
C49A C50 O1 106.3(7)
C49A C50 H50A 110.5
C49A C50 H50B 110.5
O2 C51 H51A 110.3
O2 C51 H51B 110.3
O2 C51 C52 107.2(7)
H51A C51 H51B 108.5
C52 C51 H51A 110.3
C52 C51 H51B 110.3
H53A C53A H53B 109.3
C54A C53A H53A 111.4
C54A C53A H53B 111.4
C52 C53A H53A 111.4
C52 C53A H53B 111.4
C52 C53A C54A 101.8(13)
O2 C54B H54A 110.5
O2 C54B H54B 110.5
O2 C54B C53B 106.4(14)
H54A C54B H54B 108.6
C53B C54B H54A 110.5
C53B C54B H54B 110.5
C54B C53B H53C 110.1
C54B C53B H53D 110.1
H53C C53B H53D 108.4
C52 C53B C54B 108.0(13)
C52 C53B H53C 110.1
C52 C53B H53D 110.1
C48 C49A H49C 111.0
C48 C49A H49D 111.0
C50 C49A C48 104.0(10)
C50 C49A H49C 111.0
C50 C49A H49D 111.0
H49C C49A H49D 109.0
O2 C54A C53A 110.4(16)
O2 C54A H54C 109.6
O2 C54A H54D 109.6
C53A C54A H54C 109.6
C53A C54A H54D 109.6
H54C C54A H54D 108.1
C42B C41A C40 122.6(8)
C42B C41A C46A 120.0
C46A C41A C40 117.2(8)
C41A C42B H42B 120.0
C41A C42B C43B 120.0
C43B C42B H42B 120.0
C42B C43B H43B 120.0
C42B C43B C44A 120.0
C44A C43B H43B 120.0
C43B C44A H44A 120.0
C43B C44A C45A 120.0
C45A C44A H44A 120.0
C44A C45A H45A 120.0
C46A C45A C44A 120.0
C46A C45A H45A 120.0
C41A C46A H46A 120.0
C45A C46A C41A 120.0
C45A C46A H46A 120.0
C51 C52 C53A 105.2(9)
C51 C52 H52A 110.7
C51 C52 H52B 110.7
C51 C52 H52C 109.9
C51 C52 H52D 109.9
C53A C52 H52A 110.7
C53A C52 H52B 110.7
C53B C52 C51 108.8(9)
C53B C52 H52C 109.9
C53B C52 H52D 109.9
H52A C52 H52B 108.8
H52C C52 H52D 108.3

loop_
_geom_bond_atom_site_label_1
_geom_bond_atom_site_label_2
_geom_bond_distance
Eu1 O1 2.600(3)
Eu1 O2 2.613(4)
Eu1 N1 2.582(4)
Eu1 N2 2.567(4)
Eu1 N3 2.557(4)
Eu1 N4 2.580(3)
Eu1 C1 2.995(5)
Eu1 C24 2.987(5)
O1 C47 1.418(8)
O1 C50 1.451(7)
O2 C51 1.430(8)
O2 C54B 1.445(19)
O2 C54A 1.37(2)
N1 C9 1.448(6)
N1 C1 1.338(6)
N2 C1 1.328(6)
N2 C17 1.465(5)
N3 C32 1.464(6)
N3 C24 1.332(6)
N4 C24 1.333(7)
N4 C40 1.471(6)
C10 C11 1.371(8)
C10 C15 1.385(8)
C10 C9 1.530(8)
C11 H11 0.9300
C11 C12 1.375(10)
C12 H12 0.9300
C12 C13 1.377(10)
C13 H13 0.9300
C13 C14 1.360(10)
C14 H14 0.9300
C14 C15 1.382(8)
C15 H15 0.9300
C9 H9 0.9800
C9 C8 1.537(7)
C8 H8A 0.9600
C8 H8B 0.9600
C8 H8C 0.9600
C1 C2 1.521(7)
C2 C7 1.381(7)
C2 C3 1.376(7)
C7 H7 0.9300
C7 C6 1.376(6)
C6 H6 0.9300
C6 C5 1.365(9)
C5 H5 0.9300
C5 C4 1.379(10)
C4 H4 0.9300
C4 C3 1.395(8)
C3 H3 0.9300
C17 H17 0.9800
C17 C16 1.523(7)
C17 C18 1.518(7)
C16 H16A 0.9600
C16 H16B 0.9600
C16 H16C 0.9600
C18 C19 1.381(7)
C18 C23 1.398(7)
C19 H19 0.9300
C19 C20 1.397(9)
C20 H20 0.9300
C20 C21 1.366(10)
C21 H21 0.9300
C21 C22 1.367(10)
C22 H22 0.9300
C22 C23 1.389(8)
C23 H23 0.9300
C33 C38 1.371(8)
C33 C34 1.375(8)
C33 C32 1.510(7)
C38 H38 0.9300
C38 C37 1.378(10)
C37 H37 0.9300
C37 C36 1.364(11)
C36 H36 0.9300
C36 C35 1.347(10)
C35 H35 0.9300
C35 C34 1.393(8)
C34 H34 0.9300
C32 H32 0.9800
C32 C31 1.522(7)
C31 H31A 0.9600
C31 H31B 0.9600
C31 H31C 0.9600
C24 C25 1.504(7)
C25 C30 1.382(7)
C25 C26 1.393(7)
C30 H30 0.9300
C30 C29 1.385(7)
C29 H29 0.9300
C29 C28 1.374(8)
C28 H28 0.9300
C28 C27 1.380(8)
C27 H27 0.9300
C27 C26 1.384(7)
C26 H26 0.9300
C40 H40A 0.9800
C40 H40 0.9800
C40 C39 1.530(7)
C40 C41B 1.488(9)
C40 C41A 1.539(9)
C39 H39A 0.9600
C39 H39B 0.9600
C39 H39C 0.9600
C41B C42A 1.3900
C41B C46B 1.3900
C42A H42A 0.9300
C42A C43A 1.3900
C43A H43A 0.9300
C43A C44B 1.3900
C44B H44B 0.9300
C44B C45B 1.3900
C45B H45B 0.9300
C45B C46B 1.3900
C46B H46B 0.9300
C47 H47A 0.9700
C47 H47B 0.9700
C47 C48 1.497(9)
C48 H48C 0.9700
C48 H48D 0.9700
C48 H48A 0.9700
C48 H48B 0.9700
C48 C49B 1.454(19)
C48 C49A 1.538(18)
C49B H49A 0.9700
C49B H49B 0.9700
C49B C50 1.515(19)
C50 H50C 0.9700
C50 H50D 0.9700
C50 H50A 0.9700
C50 H50B 0.9700
C50 C49A 1.449(15)
C51 H51A 0.9700
C51 H51B 0.9700
C51 C52 1.454(10)
C53A H53A 0.9700
C53A H53B 0.9700
C53A C54A 1.50(2)
C53A C52 1.48(2)
C54B H54A 0.9700
C54B H54B 0.9700
C54B C53B 1.48(2)
C53B H53C 0.9700
C53B H53D 0.9700
C53B C52 1.399(18)
C49A H49C 0.9700
C49A H49D 0.9700
C54A H54C 0.9700
C54A H54D 0.9700
C41A C42B 1.3900
C41A C46A 1.3900
C42B H42B 0.9300
C42B C43B 1.3900
C43B H43B 0.9300
C43B C44A 1.3900
C44A H44A 0.9300
C44A C45A 1.3900
C45A H45A 0.9300
C45A C46A 1.3900
C46A H46A 0.9300
C52 H52A 0.9700
C52 H52B 0.9700
C52 H52C 0.9700
C52 H52D 0.9700

loop_
_geom_torsion_atom_site_label_1
_geom_torsion_atom_site_label_2
_geom_torsion_atom_site_label_3
_geom_torsion_atom_site_label_4
_geom_torsion
Eu1 O1 C47 C48 168.6(5)
Eu1 O1 C50 C49B -151.5(7)
Eu1 O1 C50 C49A 171.3(10)
Eu1 O2 C51 C52 178.1(5)
Eu1 O2 C54B C53B -172.8(9)
Eu1 O2 C54A C53A 165.2(10)
Eu1 N1 C9 C10 69.8(7)
Eu1 N1 C9 C8 -53.3(8)
Eu1 N1 C1 N2 2.2(5)
Eu1 N1 C1 C2 -176.3(4)
Eu1 N2 C1 N1 -2.2(5)
Eu1 N2 C1 C2 176.3(4)
Eu1 N2 C17 C16 -50.8(7)
Eu1 N2 C17 C18 71.7(8)
Eu1 N3 C32 C33 82.3(6)
Eu1 N3 C32 C31 -41.4(7)
Eu1 N3 C24 N4 -4.7(4)
Eu1 N3 C24 C25 175.2(4)
Eu1 N4 C24 N3 4.7(4)
Eu1 N4 C24 C25 -175.2(4)
Eu1 N4 C40 C39 -70.3(7)
Eu1 N4 C40 C41B 55.9(8)
Eu1 N4 C40 C41A 51.8(9)
O1 C47 C48 C49B -29.7(12)
O1 C47 C48 C49A 6.7(12)
O1 C50 C49A C48 29.2(16)
O2 C51 C52 C53A 27.3(12)
O2 C51 C52 C53B -10.2(13)
O2 C54B C53B C52 -4.6(19)
N1 C1 C2 C7 75.7(7)
N1 C1 C2 C3 -106.2(6)
N2 C1 C2 C7 -102.7(6)
N2 C1 C2 C3 75.3(7)
N2 C17 C18 C19 141.2(6)
N2 C17 C18 C23 -40.9(8)
N3 C24 C25 C30 -92.9(6)
N3 C24 C25 C26 85.5(6)
N4 C24 C25 C30 87.0(6)
N4 C24 C25 C26 -94.7(6)
N4 C40 C41B C42A 109.1(6)
N4 C40 C41B C46B -64.8(9)
N4 C40 C41A C42B 96.2(8)
N4 C40 C41A C46A -79.9(8)
C10 C11 C12 C13 -0.5(15)
C11 C10 C15 C14 1.5(9)
C11 C10 C9 N1 173.0(6)
C11 C10 C9 C8 -64.9(7)
C11 C12 C13 C14 2.7(15)
C12 C13 C14 C15 -2.8(14)
C13 C14 C15 C10 0.7(11)
C15 C10 C11 C12 -1.6(11)
C15 C10 C9 N1 -4.5(7)
C15 C10 C9 C8 117.6(6)
C9 N1 C1 Eu1 173.7(5)
C9 N1 C1 N2 175.9(5)
C9 N1 C1 C2 -2.6(7)
C9 C10 C11 C12 -179.3(8)
C9 C10 C15 C14 179.1(6)
C1 N1 C9 C10 -99.3(6)
C1 N1 C9 C8 137.6(5)
C1 N2 C17 C16 129.9(5)
C1 N2 C17 C18 -107.6(5)
C1 C2 C7 C6 176.1(6)
C1 C2 C3 C4 -176.2(5)
C2 C7 C6 C5 1.0(11)
C7 C2 C3 C4 1.9(8)
C7 C6 C5 C4 0.0(11)
C6 C5 C4 C3 0.0(10)
C5 C4 C3 C2 -0.9(9)
C3 C2 C7 C6 -2.0(9)
C17 N2 C1 Eu1 179.6(6)
C17 N2 C1 N1 177.4(4)
C17 N2 C1 C2 -4.1(8)
C17 C18 C19 C20 177.7(6)
C17 C18 C23 C22 -176.3(6)
C16 C17 C18 C19 -96.4(7)
C16 C17 C18 C23 81.4(7)
C18 C19 C20 C21 -1.9(11)
C19 C18 C23 C22 1.6(10)
C19 C20 C21 C22 2.7(13)
C20 C21 C22 C23 -1.3(13)
C21 C22 C23 C18 -0.9(12)
C23 C18 C19 C20 -0.2(10)
C33 C38 C37 C36 -1.0(15)
C38 C33 C34 C35 0.6(10)
C38 C33 C32 N3 -43.2(7)
C38 C33 C32 C31 79.1(7)
C38 C37 C36 C35 0.7(15)
C37 C36 C35 C34 0.3(13)
C36 C35 C34 C33 -0.9(11)
C34 C33 C38 C37 0.3(11)
C34 C33 C32 N3 139.9(5)
C34 C33 C32 C31 -97.7(6)
C32 N3 C24 Eu1 179.8(5)
C32 N3 C24 N4 175.1(4)
C32 N3 C24 C25 -5.0(7)
C32 C33 C38 C37 -176.7(7)
C32 C33 C34 C35 177.6(6)
C24 N3 C32 C33 -97.5(5)
C24 N3 C32 C31 138.9(5)
C24 N4 C40 C39 128.9(5)
C24 N4 C40 C41B -104.9(7)
C24 N4 C40 C41A -108.9(7)
C24 C25 C30 C29 178.9(5)
C24 C25 C26 C27 -178.1(5)
C25 C30 C29 C28 -1.8(8)
C30 C25 C26 C27 0.3(8)
C30 C29 C28 C27 2.2(9)
C29 C28 C27 C26 -1.3(9)
C28 C27 C26 C25 0.1(9)
C26 C25 C30 C29 0.5(8)
C40 N4 C24 Eu1 168.8(5)
C40 N4 C24 N3 173.5(4)
C40 N4 C24 C25 -6.4(7)
C40 C41B C42A C43A -174.2(10)
C40 C41B C46B C45B 173.7(11)
C40 C41A C42B C43B -175.9(11)
C40 C41A C46A C45A 176.1(11)
C39 C40 C41B C42A -127.9(6)
C39 C40 C41B C46B 58.2(10)
C39 C40 C41A C42B -143.0(7)
C39 C40 C41A C46A 40.9(9)
C41B C42A C43A C44B 0.0
C42A C41B C46B C45B 0.0
C42A C43A C44B C45B 0.0
C43A C44B C45B C46B 0.0
C44B C45B C46B C41B 0.0
C46B C41B C42A C43A 0.0
C47 O1 C50 C49B 10.8(10)
C47 O1 C50 C49A -26.3(13)
C47 C48 C49B C50 35.9(14)
C47 C48 C49A C50 -22.1(16)
C48 C49B C50 O1 -29.7(13)
C50 O1 C47 C48 11.5(9)
C51 O2 C54B C53B -1.8(15)
C51 O2 C54A C53A -0.1(16)
C54B O2 C51 C52 7.2(11)
C54B C53B C52 C51 9.1(18)
C54A O2 C51 C52 -17.0(12)
C54A C53A C52 C51 -25.9(16)
C41A C42B C43B C44A 0.0
C42B C41A C46A C45A 0.0
C42B C43B C44A C45A 0.0
C43B C44A C45A C46A 0.0
C44A C45A C46A C41A 0.0
C46A C41A C42B C43B 0.0
C52 C53A C54A O2 16.4(18)
